data_2228453
loop_
_publ_author_name
'Zhang, Bi-Song'
'Qiu, Jian-Ping'
'Liu, Li-Hua'
'Xu, Wei'

_publ_section_title
;
 Tetraaqua(2,2'-bipyridine-\k^2^<i>N</i>,<i>N</i>')magnesium(II)
 bis(4-fluorobenzoate)
;
_journal_coeditor_code KP2287
_journal_issue 12
_journal_name_full 'Acta Crystallographica Section E'
_journal_page_first m1624
_journal_paper_doi 10.1107/S1600536810047690
_journal_volume 66
_journal_year 2010
_chemical_formula_iupac '[Mg (C10 H8 N2) (H2 O)4] (C7 H4 F O2)2'
_chemical_formula_moiety 'C10 H16 Mg N2 O4 2+, 2(C7 H4 F O2 -)'
_chemical_formula_sum 'C24 H24 F2 Mg N2 O8'
_chemical_formula_weight 530.76
_chemical_name_systematic
;
Tetraaqua(2,2'-bipyridine-\k^2^<i>N</i>,<i>N</i>')magnesium(II)
bis(4-fluorobenzoate)
;
_space_group_IT_number 60
_symmetry_cell_setting orthorhombic
_symmetry_space_group_name_Hall '-P 2n 2ab'
_symmetry_space_group_name_H-M 'P b c n'
_atom_sites_solution_hydrogens geom
_atom_sites_solution_primary direct
_atom_sites_solution_secondary difmap
_audit_creation_method SHELXL-97
_cell_angle_alpha 90.00
_cell_angle_beta 90.00
_cell_angle_gamma 90.00
_cell_formula_units_Z 4
_cell_length_a 27.911(6)
_cell_length_b 12.423(3)
_cell_length_c 7.5895(15)
_cell_measurement_reflns_used 665
_cell_measurement_temperature 290(2)
_cell_measurement_theta_max 25.00
_cell_measurement_theta_min 3.23
_cell_volume 2631.6(10)
_computing_cell_refinement 'RAPID-AUTO (Rigaku, 1998)'
_computing_data_collection 'RAPID-AUTO (Rigaku, 1998)'
_computing_data_reduction 'CrystalStructure (Rigaku/MSC, 2002)'
_computing_molecular_graphics 'SHELXTL (Sheldrick, 2008)'
_computing_publication_material 'SHELXL97 (Sheldrick, 2008)'
_computing_structure_refinement 'SHELXL97 (Sheldrick, 2008)'
_computing_structure_solution 'SHELXS97 (Sheldrick, 2008)'
_diffrn_ambient_temperature 290(2)
_diffrn_measured_fraction_theta_full 0.997
_diffrn_measured_fraction_theta_max 0.997
_diffrn_measurement_device_type 'Rigaku R-AXIS RAPID'
_diffrn_measurement_method \w
_diffrn_radiation_monochromator graphite
_diffrn_radiation_source 'fine-focus sealed tube'
_diffrn_radiation_type MoK\a
_diffrn_radiation_wavelength 0.71073
_diffrn_reflns_av_R_equivalents 0.0960
_diffrn_reflns_av_sigmaI/netI 0.0694
_diffrn_reflns_limit_h_max 33
_diffrn_reflns_limit_h_min -33
_diffrn_reflns_limit_k_max 14
_diffrn_reflns_limit_k_min -14
_diffrn_reflns_limit_l_max 9
_diffrn_reflns_limit_l_min -8
_diffrn_reflns_number 2316
_diffrn_reflns_theta_full 25.00
_diffrn_reflns_theta_max 25.00
_diffrn_reflns_theta_min 3.23
_exptl_absorpt_coefficient_mu 0.130
_exptl_absorpt_correction_T_max 0.987
_exptl_absorpt_correction_T_min 0.979
_exptl_absorpt_correction_type multi-scan
_exptl_absorpt_process_details '(ABSCOR; Higashi, 1995)'
_exptl_crystal_colour colourless
_exptl_crystal_density_diffrn 1.340
_exptl_crystal_density_method 'not measured'
_exptl_crystal_description block
_exptl_crystal_F_000 1104
_exptl_crystal_size_max 0.18
_exptl_crystal_size_mid 0.13
_exptl_crystal_size_min 0.10
_refine_diff_density_max 0.394
_refine_diff_density_min -0.316
_refine_ls_extinction_method none
_refine_ls_goodness_of_fit_ref 1.143
_refine_ls_hydrogen_treatment constr
_refine_ls_matrix_type full
_refine_ls_number_parameters 156
_refine_ls_number_reflns 2310
_refine_ls_number_restraints 0
_refine_ls_restrained_S_all 1.143
_refine_ls_R_factor_all 0.0870
_refine_ls_R_factor_gt 0.0696
_refine_ls_shift/su_max 0.000
_refine_ls_shift/su_mean 0.000
_refine_ls_structure_factor_coef Fsqd
_refine_ls_weighting_details 'calc w=1/[\s^2^(Fo^2^)+(0.0879P)^2^+2.3043P] where P=(Fo^2^+2Fc^2^)/3'
_refine_ls_weighting_scheme calc
_refine_ls_wR_factor_gt 0.1950
_refine_ls_wR_factor_ref 0.2071
_reflns_number_gt 1741
_reflns_number_total 2310
_reflns_threshold_expression I>2sigma(I)
_cod_data_source_file kp2287.cif
_cod_data_source_block I
_cod_original_sg_symbol_Hall '-p 2n 2ab'
_cod_database_code 2228453
_cod_database_fobs_code 2228453

loop_
_symmetry_equiv_pos_as_xyz
'x, y, z'
'-x+1/2, -y+1/2, z+1/2'
'x+1/2, -y+1/2, -z'
'-x, y, -z+1/2'
'-x, -y, -z'
'x+1/2, y+1/2, -z+1/2'
'-x+1/2, y+1/2, z'
'x, -y, z+1/2'

loop_
_atom_site_type_symbol
_atom_site_label
_atom_site_fract_x
_atom_site_fract_y
_atom_site_fract_z
_atom_site_U_iso_or_equiv
_atom_site_adp_type
_atom_site_calc_flag
_atom_site_refinement_flags
_atom_site_occupancy
_atom_site_disorder_assembly
_atom_site_disorder_group
Mg Mg1 0.0000 0.29487(11) 0.2500 0.0347(4) Uani d S 1 . .
O O1 0.05496(9) 0.4005(2) 0.2115(3) 0.0536(7) Uani d . 1 . .
H H1A 0.0576 0.4581 0.2632 0.080 Uiso d R 1 . .
H H1B 0.0657 0.4124 0.1128 0.080 Uiso d R 1 . .
O O2 -0.01046(8) 0.2966(2) -0.0187(3) 0.0509(7) Uani d . 1 . .
H H2A -0.0378 0.2905 -0.0568 0.076 Uiso d R 1 . .
H H2B 0.0122 0.3254 -0.0688 0.076 Uiso d R 1 . .
O O3 0.40257(9) 0.2093(2) 0.1617(4) 0.0680(9) Uani d . 1 . .
O O4 0.42874(8) 0.0949(2) 0.3633(3) 0.0482(7) Uani d . 1 . .
N N1 0.04711(9) 0.1555(2) 0.2250(4) 0.0418(7) Uani d . 1 . .
F F1 0.20665(10) 0.0891(3) 0.5077(5) 0.1243(14) Uani d . 1 . .
C C1 0.09402(13) 0.1603(3) 0.1902(5) 0.0544(10) Uani d . 1 . .
H H1 0.1090 0.2271 0.1896 0.065 Uiso calc R 1 . .
C C2 0.12112(15) 0.0689(4) 0.1551(6) 0.0682(12) Uani d . 1 . .
H H2 0.1537 0.0746 0.1312 0.082 Uiso calc R 1 . .
C C3 0.09930(15) -0.0285(4) 0.1561(6) 0.0689(12) Uani d . 1 . .
H H3 0.1167 -0.0906 0.1313 0.083 Uiso calc R 1 . .
C C4 0.05129(15) -0.0346(3) 0.1944(6) 0.0586(10) Uani d . 1 . .
H H4 0.0360 -0.1011 0.1969 0.070 Uiso calc R 1 . .
C C5 0.02579(12) 0.0585(3) 0.2293(4) 0.0415(8) Uani d . 1 . .
C C6 0.39599(12) 0.1476(3) 0.2874(5) 0.0426(8) Uani d . 1 . .
C C7 0.34578(6) 0.1330(2) 0.3515(3) 0.0454(8) Uani d G 1 . .
C C8 0.31097(9) 0.20812(19) 0.3063(4) 0.0666(12) Uani d G 1 . .
H H8 0.3192 0.2683 0.2400 0.080 Uiso calc R 1 . .
C C9 0.26384(8) 0.1933(2) 0.3604(5) 0.0860(16) Uani d G 1 . .
H H9 0.2405 0.2436 0.3302 0.103 Uiso calc R 1 . .
C C10 0.25153(7) 0.1034(3) 0.4595(4) 0.0789(14) Uani d G 1 . .
C C11 0.28634(10) 0.0283(2) 0.5047(4) 0.0844(17) Uani d G 1 . .
H H11 0.2781 -0.0319 0.5710 0.101 Uiso calc R 1 . .
C C12 0.33346(9) 0.0431(2) 0.4506(4) 0.0663(12) Uani d G 1 . .
H H12 0.3568 -0.0072 0.4808 0.080 Uiso calc R 1 . .

loop_
_atom_site_aniso_label
_atom_site_aniso_U_11
_atom_site_aniso_U_22
_atom_site_aniso_U_33
_atom_site_aniso_U_12
_atom_site_aniso_U_13
_atom_site_aniso_U_23
Mg1 0.0374(8) 0.0321(8) 0.0346(8) 0.000 -0.0008(6) 0.000
O1 0.0681(16) 0.0475(14) 0.0450(13) -0.0212(12) 0.0090(12) -0.0062(12)
O2 0.0452(14) 0.0697(17) 0.0379(13) -0.0083(12) -0.0036(10) 0.0040(12)
O3 0.0505(16) 0.076(2) 0.0771(19) 0.0115(13) 0.0175(14) 0.0332(16)
O4 0.0473(14) 0.0502(15) 0.0472(13) 0.0034(11) -0.0090(11) -0.0031(11)
N1 0.0400(16) 0.0406(16) 0.0448(15) 0.0030(12) -0.0008(12) -0.0011(13)
F1 0.0611(18) 0.169(4) 0.143(3) -0.0280(19) 0.0441(18) -0.016(3)
C1 0.043(2) 0.049(2) 0.071(3) 0.0030(16) 0.0017(18) -0.0011(19)
C2 0.047(2) 0.072(3) 0.085(3) 0.015(2) 0.010(2) -0.003(2)
C3 0.066(3) 0.052(3) 0.089(3) 0.024(2) 0.006(2) -0.008(2)
C4 0.070(3) 0.036(2) 0.070(2) 0.0086(18) 0.001(2) -0.0039(18)
C5 0.0502(19) 0.0371(18) 0.0372(17) 0.0012(15) -0.0021(15) -0.0001(14)
C6 0.0430(19) 0.0397(19) 0.0451(19) 0.0027(15) 0.0018(15) -0.0051(16)
C7 0.0430(19) 0.050(2) 0.0434(18) -0.0033(16) 0.0019(15) -0.0017(16)
C8 0.051(2) 0.057(2) 0.092(3) 0.0051(19) 0.013(2) 0.007(2)
C9 0.050(3) 0.086(4) 0.122(4) 0.011(2) 0.016(3) -0.004(3)
C10 0.054(3) 0.104(4) 0.079(3) -0.017(3) 0.023(2) -0.010(3)
C11 0.073(3) 0.112(5) 0.068(3) -0.035(3) 0.005(2) 0.027(3)
C12 0.059(2) 0.081(3) 0.059(2) -0.013(2) -0.0045(19) 0.020(2)

loop_
_atom_type_symbol
_atom_type_description
_atom_type_scat_dispersion_real
_atom_type_scat_dispersion_imag
_atom_type_scat_source
C C 0.0033 0.0016 'International Tables Vol C Tables 4.2.6.8 and 6.1.1.4'
H H 0.0000 0.0000 'International Tables Vol C Tables 4.2.6.8 and 6.1.1.4'
F F 0.0171 0.0103 'International Tables Vol C Tables 4.2.6.8 and 6.1.1.4'
Mg Mg 0.0486 0.0363 'International Tables Vol C Tables 4.2.6.8 and 6.1.1.4'
N N 0.0061 0.0033 'International Tables Vol C Tables 4.2.6.8 and 6.1.1.4'
O O 0.0106 0.0060 'International Tables Vol C Tables 4.2.6.8 and 6.1.1.4'

loop_
_geom_angle_atom_site_label_1
_geom_angle_atom_site_label_2
_geom_angle_atom_site_label_3
_geom_angle_site_symmetry_1
_geom_angle_site_symmetry_3
_geom_angle
_geom_angle_publ_flag
O1 Mg1 O1 4 . 99.93(16) ?
O1 Mg1 O2 4 . 91.62(10) ?
O1 Mg1 O2 . . 87.60(10) ?
O1 Mg1 O2 4 4 87.60(10) ?
O1 Mg1 O2 . 4 91.62(10) ?
O2 Mg1 O2 . 4 178.78(17) ?
O1 Mg1 N1 4 4 92.57(11) ?
O1 Mg1 N1 . 4 167.41(12) ?
O2 Mg1 N1 . 4 90.53(10) ?
O2 Mg1 N1 4 4 90.44(11) ?
O1 Mg1 N1 4 . 167.41(12) ?
O1 Mg1 N1 . . 92.57(11) ?
O2 Mg1 N1 . . 90.44(11) ?
O2 Mg1 N1 4 . 90.53(10) ?
N1 Mg1 N1 4 . 74.99(15) ?
Mg1 O1 H1A . . 124.2 ?
Mg1 O1 H1B . . 121.4 ?
H1A O1 H1B . . 104.3 ?
Mg1 O2 H2A . . 118.7 ?
Mg1 O2 H2B . . 110.7 ?
H2A O2 H2B . . 126.6 ?
C1 N1 C5 . . 118.6(3) ?
C1 N1 Mg1 . . 124.9(2) ?
C5 N1 Mg1 . . 116.2(2) ?
N1 C1 C2 . . 122.3(4) ?
N1 C1 H1 . . 118.8 ?
C2 C1 H1 . . 118.8 ?
C3 C2 C1 . . 118.9(4) ?
C3 C2 H2 . . 120.5 ?
C1 C2 H2 . . 120.5 ?
C2 C3 C4 . . 119.3(4) ?
C2 C3 H3 . . 120.4 ?
C4 C3 H3 . . 120.4 ?
C3 C4 C5 . . 119.8(4) ?
C3 C4 H4 . . 120.1 ?
C5 C4 H4 . . 120.1 ?
N1 C5 C4 . . 121.1(3) ?
N1 C5 C5 . 4 115.97(18) ?
C4 C5 C5 . 4 122.9(2) ?
O3 C6 O4 . . 124.4(3) ?
O3 C6 C7 . . 117.7(3) ?
O4 C6 C7 . . 117.9(3) ?
C8 C7 C12 . . 120.0 ?
C8 C7 C6 . . 119.6(2) ?
C12 C7 C6 . . 120.4(2) ?
C7 C8 C9 . . 120.0 ?
C7 C8 H8 . . 120.0 ?
C9 C8 H8 . . 120.0 ?
C8 C9 C10 . . 120.0 ?
C8 C9 H9 . . 120.0 ?
C10 C9 H9 . . 120.0 ?
F1 C10 C11 . . 120.4(3) ?
F1 C10 C9 . . 119.6(3) ?
C11 C10 C9 . . 120.0 ?
C10 C11 C12 . . 120.0 ?
C10 C11 H11 . . 120.0 ?
C12 C11 H11 . . 120.0 ?
C11 C12 C7 . . 120.0 ?
C11 C12 H12 . . 120.0 ?
C7 C12 H12 . . 120.0 ?

loop_
_geom_bond_atom_site_label_1
_geom_bond_atom_site_label_2
_geom_bond_site_symmetry_2
_geom_bond_distance
_geom_bond_publ_flag
Mg1 O1 4 2.040(2) ?
Mg1 O1 . 2.040(2) ?
Mg1 O2 . 2.061(2) ?
Mg1 O2 4 2.061(2) ?
Mg1 N1 4 2.183(3) ?
Mg1 N1 . 2.183(3) ?
O1 H1A . 0.8200 ?
O1 H1B . 0.8200 ?
O2 H2A . 0.8201 ?
O2 H2B . 0.8198 ?
O3 C6 . 1.238(4) ?
O4 C6 . 1.263(4) ?
N1 C1 . 1.337(4) ?
N1 C5 . 1.344(4) ?
F1 C10 . 1.317(3) ?
C1 C2 . 1.390(6) ?
C1 H1 . 0.9300 ?
C2 C3 . 1.355(6) ?
C2 H2 . 0.9300 ?
C3 C4 . 1.373(6) ?
C3 H3 . 0.9300 ?
C4 C5 . 1.384(5) ?
C4 H4 . 0.9300 ?
C5 C5 4 1.473(7) ?
C6 C7 . 1.494(4) ?
C7 C8 . 1.3900 ?
C7 C12 . 1.3900 ?
C8 C9 . 1.3900 ?
C8 H8 . 0.9300 ?
C9 C10 . 1.3900 ?
C9 H9 . 0.9300 ?
C10 C11 . 1.3900 ?
C11 C12 . 1.3900 ?
C11 H11 . 0.9300 ?
C12 H12 . 0.9300 ?

loop_
_geom_hbond_atom_site_label_D
_geom_hbond_atom_site_label_H
_geom_hbond_atom_site_label_A
_geom_hbond_site_symmetry_D
_geom_hbond_site_symmetry_H
_geom_hbond_site_symmetry_A
_geom_hbond_distance_DH
_geom_hbond_distance_HA
_geom_hbond_distance_DA
_geom_hbond_angle_DHA
_geom_hbond_publ_flag
O1 H1A O4 . . 7_555 0.82 1.90 2.715(4) 172 yes
O1 H1B O4 . . 2_554 0.82 1.90 2.682(4) 159 yes
O2 H2A O3 . . 3_455 0.82 1.84 2.661(3) 173 yes
O2 H2B O4 . . 2_554 0.82 1.99 2.796(5) 167 yes
C3 H3 O3 . . 7_545 0.93 2.55 3.257(6) 133 yes
